data_7111256
loop_
_publ_author_name
'Liu, Xiaoming'
'McLaughlin, Abbie C.'
'de Miranda, Marcelo P.'
'McInnes, Eric J. L.'
'Kilner, Colin A.'
'Halcrow, Malcolm A.'

_publ_contact_author 'Dr. Malcolm A. Halcrow'
_publ_contact_author_address
;
Department of Chemistry, 
University of Leeds,
Woodhouse Lane,
Leeds LS2 9JT,
UK
;
_publ_section_title
;
 A cyclic hexacopper(ii) fluoro complex that encapsulates two fluoride
 anionsElectronic supplementary information (ESI) available: observed and
 simulated EPR spectra for 2. See
 http://www.rsc.org/suppdata/cc/b2/b207923m/
;
_journal_issue 24
_journal_name_full 'Chemical Communications'
_journal_page_first 2978
_journal_paper_doi 10.1039/b207923m
_journal_year 2002
_chemical_formula_moiety 'C84 H140 Cu6 F6 N24, 2F, 2[C H Cl3], 0.5[C7 H16]'
_chemical_formula_sum 'C89.5 H150 Cl6 Cu6 F8 N24'
_chemical_formula_weight 2308.27
_chemical_name_systematic
; 
Hexafluorotetrakis(3{5}-tertbutylpyrazolido)octakis(5-tertbutylpyrazole)-
hexacopper(II) difluoride bischloroform hemi-heptane solvate 
;
_space_group_IT_number 2
_symmetry_cell_setting triclinic
_symmetry_space_group_name_Hall '-P 1'
_symmetry_space_group_name_H-M 'P -1'
_atom_sites_solution_hydrogens geom
_atom_sites_solution_primary direct
_atom_sites_solution_secondary difmap
_audit_creation_method SHELXL-97
_cell_angle_alpha 67.7688(4)
_cell_angle_beta 82.1704(4)
_cell_angle_gamma 74.9426(3)
_cell_formula_units_Z 2
_cell_length_a 12.9428(1)
_cell_length_b 20.4550(1)
_cell_length_c 24.9037(2)
_cell_measurement_reflns_used 119167
_cell_measurement_temperature 150(2)
_cell_measurement_theta_max 27.49
_cell_measurement_theta_min 1.75
_cell_volume 5888.18(7)
_computing_cell_refinement 'DENZO-SMN (Otwinowski & Minor, 1996)'
_computing_data_collection 'COLLECT (Nonius, 1999)'
_computing_data_reduction 'DENZO-SMN (Otwinowski & Minor, 1996)'
_computing_molecular_graphics 'ORTEX (McArdle, 1995)'
_computing_publication_material 'local program'
_computing_structure_refinement 'SHELXL-97 (Sheldrick, 1997)'
_computing_structure_solution 'SHELXS-97 (Sheldrick, 1990)'
_diffrn_ambient_temperature 150(2)
_diffrn_detector_area_resol_mean 9.091
_diffrn_measured_fraction_theta_full 0.994
_diffrn_measured_fraction_theta_max 0.994
_diffrn_measurement_device_type 'Nonius KappaCCD diffractometer'
_diffrn_measurement_method 'Area detector scans'
_diffrn_radiation_monochromator graphite
_diffrn_radiation_source 'fine-focus sealed tube'
_diffrn_radiation_type MoK\a
_diffrn_radiation_wavelength 0.71073
_diffrn_reflns_av_R_equivalents 0.0604
_diffrn_reflns_av_sigmaI/netI 0.0415
_diffrn_reflns_limit_h_max 16
_diffrn_reflns_limit_h_min -16
_diffrn_reflns_limit_k_max 26
_diffrn_reflns_limit_k_min -26
_diffrn_reflns_limit_l_max 32
_diffrn_reflns_limit_l_min -32
_diffrn_reflns_number 119167
_diffrn_reflns_theta_full 27.49
_diffrn_reflns_theta_max 27.49
_diffrn_reflns_theta_min 1.75
_exptl_absorpt_coefficient_mu 1.262
_exptl_absorpt_correction_T_max 0.8531
_exptl_absorpt_correction_T_min 0.7111
_exptl_absorpt_correction_type multi-scan
_exptl_absorpt_process_details
;
Using multiple and symmetry-related data measurements via the program SORTAV
See R.H. Blessing, Acta Cryst (1995), A51, 33-38 
;
_exptl_crystal_colour Turquoise
_exptl_crystal_density_diffrn 1.302
_exptl_crystal_density_method 'not measured'
_exptl_crystal_description 'Rectangular prism'
_exptl_crystal_F_000 2406
_exptl_crystal_size_max 0.29
_exptl_crystal_size_mid 0.14
_exptl_crystal_size_min 0.13
_refine_diff_density_max 1.290
_refine_diff_density_min -0.901
_refine_diff_density_rms 0.091
_refine_ls_extinction_method none
_refine_ls_goodness_of_fit_ref 1.037
_refine_ls_hydrogen_treatment constr
_refine_ls_matrix_type full
_refine_ls_number_parameters 1252
_refine_ls_number_reflns 26888
_refine_ls_number_restraints 80
_refine_ls_restrained_S_all 1.037
_refine_ls_R_factor_all 0.0630
_refine_ls_R_factor_gt 0.0480
_refine_ls_shift/su_max 0.001
_refine_ls_shift/su_mean 0.000
_refine_ls_structure_factor_coef Fsqd
_refine_ls_weighting_details 'calc w=1/[\s^2^(Fo^2^)+(0.0678P)^2^+7.9093P] where P=(Fo^2^+2Fc^2^)/3'
_refine_ls_weighting_scheme calc
_refine_ls_wR_factor_gt 0.1308
_refine_ls_wR_factor_ref 0.1427
_reflns_number_gt 21793
_reflns_number_total 26888
_reflns_threshold_expression >2sigma(I)
_cod_data_source_file b207923msup1.cif
_cod_data_source_block xlcu6
_cod_depositor_comments
;
The following automatic conversions were performed:

'_symmetry_cell_setting' value 'Triclinic' changed to 'triclinic'
according to /home/saulius/struct/CIF-dictionaries/cif_core.dic
dictionary named 'cif_core.dic' version 2.4.2 from 2011-04-26.

Automatic conversion script
Id: cif_fix_values 1891 2012-01-12 08:04:46Z andrius 

The following automatic conversions were performed:
data name '_publ_contact_address' replaced with
'_publ_contact_author_address' as specified in the replacement file
'/home/antanas/src/cod-tools/trunk/data/replacement-values/replacement_tags.lst'.

Automatic conversion script
Id: cif_correct_tags 4998 2017-03-02 13:24:31Z antanas 
;
_cod_original_cell_volume 5888.19(7)
_cod_original_formula_sum 'C89.50 H150 Cl6 Cu6 F8 N24'
_cod_database_code 7111256

loop_
_symmetry_equiv_pos_as_xyz
'x, y, z'
'-x, -y, -z'

loop_
_atom_site_label
_atom_site_type_symbol
_atom_site_fract_x
_atom_site_fract_y
_atom_site_fract_z
_atom_site_U_iso_or_equiv
_atom_site_adp_type
_atom_site_occupancy
_atom_site_symmetry_multiplicity
_atom_site_calc_flag
_atom_site_refinement_flags
_atom_site_disorder_assembly
_atom_site_disorder_group
Cu1 Cu -0.11378(3) 0.019304(19) 0.786012(15) 0.02854(8) Uani 1 1 d . . .
Cu2 Cu 0.09558(3) 0.050966(18) 0.727950(15) 0.02779(8) Uani 1 1 d . . .
Cu3 Cu 0.13515(3) 0.226247(18) 0.663466(15) 0.02822(8) Uani 1 1 d . . .
Cu4 Cu 0.16803(3) 0.358819(18) 0.695773(15) 0.02855(8) Uani 1 1 d . . .
Cu5 Cu 0.04700(3) 0.283388(18) 0.803810(14) 0.02775(8) Uani 1 1 d . . .
Cu6 Cu -0.11681(3) 0.167927(18) 0.811388(14) 0.02725(8) Uani 1 1 d . . .
F7 F -0.00715(15) 0.07096(10) 0.79050(8) 0.0414(4) Uani 1 1 d . . .
F8 F -0.02327(14) 0.01960(10) 0.71715(8) 0.0377(4) Uani 1 1 d . . .
F9 F 0.14455(16) 0.26060(10) 0.74163(8) 0.0429(4) Uani 1 1 d . . .
F10 F 0.04736(15) 0.37866(9) 0.74738(8) 0.0376(4) Uani 1 1 d . . .
N11 N 0.22157(19) 0.07573(13) 0.74468(11) 0.0288(5) Uani 1 1 d . . .
N12 N 0.24397(19) 0.14021(13) 0.70659(11) 0.0294(5) Uani 1 1 d . . .
C13 C 0.3432(2) 0.14057(17) 0.71672(15) 0.0350(6) Uani 1 1 d . . .
H13 H 0.3785 0.1790 0.6966 0.042 Uiso 1 1 calc R . .
C14 C 0.3860(2) 0.07757(18) 0.76022(15) 0.0390(7) Uani 1 1 d . . .
H14 H 0.4546 0.0644 0.7759 0.047 Uiso 1 1 calc R . .
C15 C 0.3082(2) 0.03689(17) 0.77673(14) 0.0339(6) Uani 1 1 d . . .
C16 C 0.3196(3) -0.03987(18) 0.82084(15) 0.0395(7) Uani 1 1 d . . .
C17 C 0.2114(3) -0.0582(2) 0.84551(18) 0.0568(10) Uani 1 1 d . . .
H17A H 0.1695 -0.0218 0.8614 0.085 Uiso 1 1 calc R . .
H17B H 0.2230 -0.1062 0.8764 0.085 Uiso 1 1 calc R . .
H17C H 0.1723 -0.0584 0.8145 0.085 Uiso 1 1 calc R . .
C18 C 0.3817(4) -0.0933(2) 0.7919(2) 0.0699(13) Uani 1 1 d . . .
H18A H 0.3424 -0.0881 0.7590 0.105 Uiso 1 1 calc R . .
H18B H 0.3900 -0.1430 0.8202 0.105 Uiso 1 1 calc R . .
H18C H 0.4525 -0.0832 0.7781 0.105 Uiso 1 1 calc R . .
C19 C 0.3821(4) -0.0478(3) 0.87188(19) 0.0698(13) Uani 1 1 d . . .
H19A H 0.4535 -0.0389 0.8578 0.105 Uiso 1 1 calc R . .
H19B H 0.3891 -0.0969 0.9008 0.105 Uiso 1 1 calc R . .
H19C H 0.3437 -0.0125 0.8897 0.105 Uiso 1 1 calc R . .
N20 N 0.2447(2) 0.27989(13) 0.61639(10) 0.0308(5) Uani 1 1 d . . .
N21 N 0.2657(2) 0.32850(13) 0.63696(11) 0.0314(5) Uani 1 1 d . . .
C22 C 0.3442(3) 0.35686(17) 0.60289(14) 0.0384(7) Uani 1 1 d . . .
H22 H 0.3745 0.3918 0.6077 0.046 Uiso 1 1 calc R . .
C23 C 0.3748(3) 0.32793(18) 0.55953(15) 0.0407(7) Uani 1 1 d . . .
H23 H 0.4282 0.3389 0.5294 0.049 Uiso 1 1 calc R . .
C24 C 0.3104(2) 0.27924(17) 0.56965(13) 0.0338(6) Uani 1 1 d . . .
C25 C 0.3099(3) 0.2318(2) 0.53498(15) 0.0448(8) Uani 1 1 d . . .
C26 C 0.4095(3) 0.1686(3) 0.5493(2) 0.0681(13) Uani 1 1 d . . .
H26A H 0.4742 0.1877 0.5359 0.102 Uiso 1 1 calc R . .
H26B H 0.4071 0.1355 0.5297 0.102 Uiso 1 1 calc R . .
H26C H 0.4107 0.1423 0.5914 0.102 Uiso 1 1 calc R . .
C27 C 0.3126(5) 0.2791(3) 0.46973(18) 0.0826(17) Uani 1 1 d . . .
H27A H 0.2495 0.3196 0.4614 0.124 Uiso 1 1 calc R . .
H27B H 0.3124 0.2496 0.4466 0.124 Uiso 1 1 calc R . .
H27C H 0.3776 0.2981 0.4598 0.124 Uiso 1 1 calc R . .
C28 C 0.2098(3) 0.2011(2) 0.54783(16) 0.0463(8) Uani 1 1 d . . .
H28A H 0.2085 0.1682 0.5884 0.069 Uiso 1 1 calc R . .
H28B H 0.2108 0.1746 0.5222 0.069 Uiso 1 1 calc R . .
H28C H 0.1459 0.2410 0.5412 0.069 Uiso 1 1 calc R . .
N29 N 0.06580(19) 0.18459(13) 0.86361(10) 0.0286(5) Uani 1 1 d . . .
N30 N -0.01091(19) 0.14632(13) 0.86951(10) 0.0288(5) Uani 1 1 d . . .
C31 C 0.0125(3) 0.08473(16) 0.91564(13) 0.0342(6) Uani 1 1 d . . .
H31 H -0.0274 0.0482 0.9291 0.041 Uiso 1 1 calc R . .
C32 C 0.1031(3) 0.08214(17) 0.94086(14) 0.0366(7) Uani 1 1 d . . .
H32 H 0.1363 0.0449 0.9742 0.044 Uiso 1 1 calc R . .
C33 C 0.1350(2) 0.14591(16) 0.90691(12) 0.0306(6) Uani 1 1 d . . .
C34 C 0.2295(3) 0.17121(18) 0.91578(14) 0.0394(7) Uani 1 1 d . . .
C35 C 0.3010(4) 0.1085(3) 0.9606(2) 0.0708(13) Uani 1 1 d . . .
H35A H 0.3273 0.0682 0.9465 0.106 Uiso 1 1 calc R . .
H35B H 0.2596 0.0924 0.9973 0.106 Uiso 1 1 calc R . .
H35C H 0.3618 0.1246 0.9668 0.106 Uiso 1 1 calc R . .
C36 C 0.2948(4) 0.1966(4) 0.86040(19) 0.100(2) Uani 1 1 d . . .
H36A H 0.3168 0.1581 0.8440 0.150 Uiso 1 1 calc R . .
H36B H 0.3586 0.2082 0.8685 0.150 Uiso 1 1 calc R . .
H36C H 0.2518 0.2399 0.8326 0.150 Uiso 1 1 calc R . .
C37 C 0.1903(5) 0.2313(3) 0.9414(3) 0.0868(17) Uani 1 1 d . . .
H37A H 0.2515 0.2399 0.9548 0.130 Uiso 1 1 calc R . .
H37B H 0.1396 0.2163 0.9742 0.130 Uiso 1 1 calc R . .
H37C H 0.1547 0.2760 0.9116 0.130 Uiso 1 1 calc R . .
N38 N -0.20844(19) 0.10096(13) 0.86350(10) 0.0300(5) Uani 1 1 d . . .
N39 N -0.2084(2) 0.04298(13) 0.84847(11) 0.0314(5) Uani 1 1 d . . .
C40 C -0.2886(3) 0.01317(18) 0.87875(15) 0.0408(7) Uani 1 1 d . . .
H40 H -0.3059 -0.0282 0.8767 0.049 Uiso 1 1 calc R . .
C41 C -0.3425(3) 0.05121(19) 0.91342(15) 0.0427(8) Uani 1 1 d . . .
H41 H -0.4024 0.0414 0.9393 0.051 Uiso 1 1 calc R . .
C42 C -0.2907(2) 0.10700(17) 0.90259(12) 0.0327(6) Uani 1 1 d . . .
C43 C -0.3158(2) 0.16530(18) 0.92921(14) 0.0373(7) Uani 1 1 d . . .
C44 C -0.4312(3) 0.1714(3) 0.9553(2) 0.0618(11) Uani 1 1 d . . .
H44A H -0.4809 0.1836 0.9247 0.093 Uiso 1 1 calc R . .
H44B H -0.4488 0.2094 0.9720 0.093 Uiso 1 1 calc R . .
H44C H -0.4376 0.1249 0.9856 0.093 Uiso 1 1 calc R . .
C45 C -0.3066(3) 0.23906(19) 0.88393(16) 0.0493(9) Uani 1 1 d . . .
H45A H -0.2341 0.2356 0.8660 0.074 Uiso 1 1 calc R . .
H45B H -0.3212 0.2750 0.9027 0.074 Uiso 1 1 calc R . .
H45C H -0.3586 0.2538 0.8540 0.074 Uiso 1 1 calc R . .
C46 C -0.2402(3) 0.1446(2) 0.97833(15) 0.0450(8) Uani 1 1 d . . .
H46A H -0.2497 0.0988 1.0086 0.067 Uiso 1 1 calc R . .
H46B H -0.2566 0.1828 0.9948 0.067 Uiso 1 1 calc R . .
H46C H -0.1659 0.1388 0.9629 0.067 Uiso 1 1 calc R . .
N47 N -0.1956(2) -0.04197(14) 0.71382(12) 0.0366(6) Uani 1 1 d . . .
H47 H -0.1298 -0.0653 0.7086 0.044 Uiso 1 1 calc R . .
N48 N -0.2235(2) -0.00374(14) 0.75001(12) 0.0356(6) Uani 1 1 d . . .
C49 C -0.3285(3) 0.02284(19) 0.74539(16) 0.0415(7) Uani 1 1 d . . .
H49 H -0.3709 0.0520 0.7659 0.050 Uiso 1 1 calc R . .
C50 C -0.3678(3) 0.00216(19) 0.70655(17) 0.0442(8) Uani 1 1 d . . .
H50 H -0.4399 0.0144 0.6956 0.053 Uiso 1 1 calc R . .
C51 C -0.2804(3) -0.03990(18) 0.68708(15) 0.0396(7) Uani 1 1 d . . .
C52 C -0.2704(3) -0.0772(2) 0.64375(17) 0.0488(8) Uani 1 1 d . . .
C53 C -0.2273(5) -0.1584(3) 0.6732(3) 0.0867(17) Uani 1 1 d . . .
H53A H -0.1551 -0.1674 0.6862 0.130 Uiso 1 1 calc R . .
H53B H -0.2247 -0.1826 0.6457 0.130 Uiso 1 1 calc R . .
H53C H -0.2744 -0.1775 0.7068 0.130 Uiso 1 1 calc R . .
C54 C -0.3796(4) -0.0619(3) 0.6197(3) 0.0845(17) Uani 1 1 d . . .
H54A H -0.4294 -0.0821 0.6513 0.127 Uiso 1 1 calc R . .
H54B H -0.3730 -0.0844 0.5905 0.127 Uiso 1 1 calc R . .
H54C H -0.4068 -0.0094 0.6016 0.127 Uiso 1 1 calc R . .
C55 C -0.1918(5) -0.0467(4) 0.5933(2) 0.0877(17) Uani 1 1 d . . .
H55A H -0.2187 0.0058 0.5745 0.132 Uiso 1 1 calc R . .
H55B H -0.1857 -0.0702 0.5649 0.132 Uiso 1 1 calc R . .
H55C H -0.1213 -0.0562 0.6085 0.132 Uiso 1 1 calc R . .
N56 N 0.0102(2) -0.14680(13) 0.82121(11) 0.0340(5) Uani 1 1 d . . .
H56 H 0.0156 -0.1409 0.7841 0.041 Uiso 1 1 calc R . .
N57 N -0.0403(2) -0.09419(14) 0.84230(11) 0.0351(6) Uani 1 1 d . . .
C58 C -0.0307(3) -0.12442(17) 0.89941(14) 0.0378(7) Uani 1 1 d . . .
H58 H -0.0586 -0.1001 0.9259 0.045 Uiso 1 1 calc R . .
C59 C 0.0260(3) -0.19666(18) 0.91539(14) 0.0421(7) Uani 1 1 d . . .
H59 H 0.0434 -0.2299 0.9534 0.050 Uiso 1 1 calc R . .
C60 C 0.0513(3) -0.20941(17) 0.86381(14) 0.0364(7) Uani 1 1 d . . .
C61 C 0.1137(3) -0.27540(19) 0.85038(16) 0.0484(9) Uani 1 1 d . . .
C62 C 0.1384(4) -0.3400(2) 0.90713(18) 0.0673(13) Uani 1 1 d . . .
H62A H 0.1891 -0.3317 0.9284 0.101 Uiso 1 1 calc R . .
H62B H 0.1698 -0.3842 0.8985 0.101 Uiso 1 1 calc R . .
H62C H 0.0720 -0.3455 0.9308 0.101 Uiso 1 1 calc R . .
C63 C 0.0481(5) -0.2943(2) 0.8140(2) 0.0707(14) Uani 1 1 d . . .
H63A H -0.0204 -0.3019 0.8346 0.106 Uiso 1 1 calc R . .
H63B H 0.0878 -0.3388 0.8076 0.106 Uiso 1 1 calc R . .
H63C H 0.0348 -0.2545 0.7766 0.106 Uiso 1 1 calc R . .
C64 C 0.2182(4) -0.2586(3) 0.8172(2) 0.0775(15) Uani 1 1 d . . .
H64A H 0.2016 -0.2166 0.7813 0.116 Uiso 1 1 calc R . .
H64B H 0.2594 -0.3007 0.8078 0.116 Uiso 1 1 calc R . .
H64C H 0.2604 -0.2479 0.8414 0.116 Uiso 1 1 calc R . .
N65 N 0.1635(2) -0.04818(15) 0.65962(11) 0.0369(6) Uani 1 1 d . A .
H65 H 0.1058 -0.0658 0.6717 0.044 Uiso 1 1 calc R . .
N66 N 0.1869(2) 0.00285(14) 0.67548(12) 0.0351(6) Uani 1 1 d . . .
C67 C 0.2801(3) 0.01398(19) 0.64820(15) 0.0415(7) Uani 1 1 d . . .
H67 H 0.3169 0.0469 0.6514 0.050 Uiso 1 1 calc R . .
C68 C 0.3163(3) -0.02856(19) 0.61461(15) 0.0434(8) Uani 1 1 d . A .
H68 H 0.3801 -0.0301 0.5908 0.052 Uiso 1 1 calc R . .
C69 C 0.2405(3) -0.06829(18) 0.62295(14) 0.0420(7) Uani 1 1 d D . .
C70A C 0.2473(7) -0.1320(4) 0.6043(3) 0.0417(16) Uani 0.60 1 d PD A 1
C71A C 0.2543(7) -0.2021(3) 0.6567(3) 0.057(2) Uani 0.60 1 d PD A 1
H71A H 0.3163 -0.2102 0.6789 0.086 Uiso 0.60 1 calc PR A 1
H71B H 0.2621 -0.2427 0.6436 0.086 Uiso 0.60 1 calc PR A 1
H71C H 0.1889 -0.1984 0.6814 0.086 Uiso 0.60 1 calc PR A 1
C72A C 0.1433(7) -0.1155(5) 0.5727(4) 0.065(2) Uani 0.60 1 d PD A 1
H72A H 0.0818 -0.1156 0.6004 0.097 Uiso 0.60 1 calc PR A 1
H72B H 0.1477 -0.1527 0.5561 0.097 Uiso 0.60 1 calc PR A 1
H72C H 0.1346 -0.0678 0.5416 0.097 Uiso 0.60 1 calc PR A 1
C73A C 0.3428(10) -0.1380(6) 0.5620(5) 0.062(3) Uani 0.60 1 d PD A 1
H73A H 0.3388 -0.0913 0.5300 0.093 Uiso 0.60 1 calc PR A 1
H73B H 0.3417 -0.1753 0.5465 0.093 Uiso 0.60 1 calc PR A 1
H73C H 0.4092 -0.1513 0.5822 0.093 Uiso 0.60 1 calc PR A 1
C70B C 0.2208(10) -0.1155(6) 0.5923(5) 0.043(4) Uiso 0.40 1 d PD A 2
C71B C 0.2132(12) -0.1896(6) 0.6396(6) 0.069(5) Uiso 0.40 1 d PD A 2
H71D H 0.1720 -0.1819 0.6736 0.104 Uiso 0.40 1 calc PR A 2
H71E H 0.2854 -0.2185 0.6509 0.104 Uiso 0.40 1 calc PR A 2
H71F H 0.1775 -0.2153 0.6244 0.104 Uiso 0.40 1 calc PR A 2
C72B C 0.1195(11) -0.0848(7) 0.5590(6) 0.071(5) Uiso 0.40 1 d PD A 2
H72D H 0.0573 -0.0869 0.5863 0.106 Uiso 0.40 1 calc PR A 2
H72E H 0.1184 -0.1132 0.5352 0.106 Uiso 0.40 1 calc PR A 2
H72F H 0.1172 -0.0342 0.5340 0.106 Uiso 0.40 1 calc PR A 2
C73B C 0.3185(14) -0.1281(13) 0.5523(9) 0.091(8) Uiso 0.40 1 d PD A 2
H73D H 0.3186 -0.1699 0.5420 0.136 Uiso 0.40 1 calc PR A 2
H73E H 0.3840 -0.1377 0.5724 0.136 Uiso 0.40 1 calc PR A 2
H73F H 0.3156 -0.0849 0.5170 0.136 Uiso 0.40 1 calc PR A 2
N74 N -0.0680(2) 0.33893(13) 0.65863(11) 0.0319(5) Uani 1 1 d . B .
H74 H -0.0856 0.3139 0.6946 0.038 Uiso 1 1 calc R . .
N75 N 0.0216(2) 0.31692(13) 0.62903(11) 0.0319(5) Uani 1 1 d . . .
C76 C 0.0175(3) 0.36880(17) 0.57651(13) 0.0377(7) Uani 1 1 d . . .
H76 H 0.0699 0.3682 0.5459 0.045 Uiso 1 1 calc R . .
C77 C -0.0736(3) 0.42372(18) 0.57275(14) 0.0406(7) Uani 1 1 d . B .
H77 H -0.0953 0.4664 0.5400 0.049 Uiso 1 1 calc R . .
C78 C -0.1265(3) 0.40328(16) 0.62671(14) 0.0363(7) Uani 1 1 d D . .
C79A C -0.2287(7) 0.4393(6) 0.6527(5) 0.040(4) Uani 0.60 1 d PD B 1
C80A C -0.3110(6) 0.3938(4) 0.6652(5) 0.074(3) Uani 0.60 1 d PD B 1
H80A H -0.3266 0.3904 0.6291 0.111 Uiso 0.60 1 calc PR B 1
H80B H -0.3770 0.4165 0.6819 0.111 Uiso 0.60 1 calc PR B 1
H80C H -0.2828 0.3451 0.6928 0.111 Uiso 0.60 1 calc PR B 1
C81A C -0.2715(7) 0.5152(4) 0.6083(3) 0.068(2) Uani 0.60 1 d PD B 1
H81A H -0.2734 0.5119 0.5702 0.102 Uiso 0.60 1 calc PR B 1
H81B H -0.2246 0.5471 0.6055 0.102 Uiso 0.60 1 calc PR B 1
H81C H -0.3440 0.5351 0.6208 0.102 Uiso 0.60 1 calc PR B 1
C82A C -0.2059(6) 0.4481(5) 0.7079(3) 0.073(2) Uani 0.60 1 d PD B 1
H82A H -0.2608 0.4878 0.7146 0.110 Uiso 0.60 1 calc PR B 1
H82B H -0.1353 0.4593 0.7036 0.110 Uiso 0.60 1 calc PR B 1
H82C H -0.2069 0.4030 0.7411 0.110 Uiso 0.60 1 calc PR B 1
C79B C -0.2279(13) 0.4455(9) 0.6466(7) 0.047(7) Uiso 0.40 1 d PD B 2
C80B C -0.2896(12) 0.3933(8) 0.6905(6) 0.078(5) Uiso 0.40 1 d PD B 2
H80D H -0.3588 0.4205 0.7005 0.117 Uiso 0.40 1 calc PR B 2
H80E H -0.2485 0.3660 0.7255 0.117 Uiso 0.40 1 calc PR B 2
H80F H -0.3013 0.3596 0.6738 0.117 Uiso 0.40 1 calc PR B 2
C81B C -0.2959(10) 0.4955(7) 0.5953(5) 0.067(4) Uiso 0.40 1 d PD B 2
H81D H -0.2520 0.5244 0.5651 0.100 Uiso 0.40 1 calc PR B 2
H81E H -0.3557 0.5278 0.6079 0.100 Uiso 0.40 1 calc PR B 2
H81F H -0.3240 0.4665 0.5797 0.100 Uiso 0.40 1 calc PR B 2
C82B C -0.1916(12) 0.4891(8) 0.6756(6) 0.090(4) Uiso 0.40 1 d PD B 2
H82D H -0.2250 0.5407 0.6573 0.135 Uiso 0.40 1 calc PR B 2
H82E H -0.1135 0.4822 0.6711 0.135 Uiso 0.40 1 calc PR B 2
H82F H -0.2129 0.4725 0.7170 0.135 Uiso 0.40 1 calc PR B 2
N83 N 0.0874(2) 0.51643(13) 0.66926(11) 0.0326(5) Uani 1 1 d . . .
H83 H 0.0758 0.5077 0.7067 0.039 Uiso 1 1 calc R . .
N84 N 0.1324(2) 0.46481(13) 0.64611(11) 0.0331(5) Uani 1 1 d . . .
C85 C 0.1351(3) 0.49957(17) 0.58865(13) 0.0352(6) Uani 1 1 d . . .
H85 H 0.1625 0.4769 0.5610 0.042 Uiso 1 1 calc R . .
C86 C 0.0923(3) 0.57373(17) 0.57485(13) 0.0371(7) Uani 1 1 d . . .
H86 H 0.0850 0.6102 0.5372 0.044 Uiso 1 1 calc R . .
C87 C 0.0625(3) 0.58291(16) 0.62778(13) 0.0342(6) Uani 1 1 d . . .
C88 C 0.0130(3) 0.64958(17) 0.64270(15) 0.0421(8) Uani 1 1 d . . .
C89 C 0.0848(5) 0.6553(2) 0.6837(2) 0.0700(13) Uani 1 1 d . . .
H89A H 0.0872 0.6141 0.7205 0.105 Uiso 1 1 calc R . .
H89B H 0.0560 0.7006 0.6910 0.105 Uiso 1 1 calc R . .
H89C H 0.1572 0.6549 0.6660 0.105 Uiso 1 1 calc R . .
C90 C 0.0009(4) 0.7169(2) 0.58775(18) 0.0658(13) Uani 1 1 d . . .
H90A H 0.0717 0.7217 0.5692 0.099 Uiso 1 1 calc R . .
H90B H -0.0332 0.7598 0.5977 0.099 Uiso 1 1 calc R . .
H90C H -0.0435 0.7125 0.5610 0.099 Uiso 1 1 calc R . .
C91 C -0.0970(4) 0.6426(2) 0.6728(2) 0.0737(14) Uani 1 1 d . . .
H91A H -0.1447 0.6423 0.6455 0.111 Uiso 1 1 calc R . .
H91B H -0.1274 0.6838 0.6855 0.111 Uiso 1 1 calc R . .
H91C H -0.0895 0.5973 0.7065 0.111 Uiso 1 1 calc R . .
N92 N 0.2753(2) 0.40576(14) 0.78010(11) 0.0344(5) Uani 1 1 d . . .
H92 H 0.2116 0.4301 0.7874 0.041 Uiso 1 1 calc R . .
N93 N 0.2933(2) 0.36477(14) 0.74604(12) 0.0353(6) Uani 1 1 d . . .
C94 C 0.3664(3) 0.40457(17) 0.80122(15) 0.0396(7) Uani 1 1 d . . .
C95 C 0.4479(3) 0.36071(18) 0.78025(16) 0.0443(8) Uani 1 1 d . . .
H95 H 0.5220 0.3489 0.7872 0.053 Uiso 1 1 calc R . .
C96 C 0.3986(3) 0.33746(17) 0.74670(15) 0.0399(7) Uani 1 1 d . . .
H96 H 0.4354 0.3061 0.7268 0.048 Uiso 1 1 calc R . .
C97 C 0.3667(3) 0.4460(2) 0.84049(17) 0.0497(8) Uiso 1 1 d . . .
C98 C 0.3116(5) 0.4113(3) 0.8992(2) 0.0815(14) Uiso 1 1 d . . .
H98A H 0.2380 0.4118 0.8934 0.122 Uiso 1 1 calc R . .
H98B H 0.3105 0.4387 0.9242 0.122 Uiso 1 1 calc R . .
H98C H 0.3510 0.3611 0.9178 0.122 Uiso 1 1 calc R . .
C99 C 0.3076(4) 0.5246(2) 0.8129(2) 0.0624(11) Uiso 1 1 d . . .
H99A H 0.3410 0.5465 0.7747 0.094 Uiso 1 1 calc R . .
H99B H 0.3112 0.5514 0.8377 0.094 Uiso 1 1 calc R . .
H99C H 0.2325 0.5267 0.8086 0.094 Uiso 1 1 calc R . .
C100 C 0.4825(4) 0.4440(3) 0.8491(2) 0.0743(13) Uiso 1 1 d . . .
H100A H 0.5209 0.3936 0.8679 0.111 Uiso 1 1 calc R . .
H100B H 0.4830 0.4716 0.8737 0.111 Uiso 1 1 calc R . .
H100C H 0.5177 0.4654 0.8113 0.111 Uiso 1 1 calc R . .
N101 N -0.0413(2) 0.39959(14) 0.85357(11) 0.0353(6) Uani 1 1 d . . .
H101 H -0.0092 0.4301 0.8256 0.042 Uiso 1 1 calc R . .
N102 N -0.0322(2) 0.32960(13) 0.85946(11) 0.0344(6) Uani 1 1 d . . .
C103 C -0.0912(3) 0.30221(19) 0.90682(15) 0.0432(8) Uani 1 1 d . . .
H103 H -0.0992 0.2535 0.9222 0.052 Uiso 1 1 calc R . .
C104 C -0.1396(3) 0.35459(19) 0.93086(15) 0.0467(8) Uani 1 1 d . . .
H104 H -0.1865 0.3490 0.9643 0.056 Uiso 1 1 calc R . .
C105 C -0.1053(3) 0.41629(18) 0.89587(14) 0.0409(7) Uani 1 1 d . . .
C106 C -0.1266(3) 0.49035(19) 0.90014(16) 0.0509(9) Uani 1 1 d . . .
C107 C -0.2177(5) 0.4960(2) 0.9462(2) 0.0746(15) Uani 1 1 d . . .
H107A H -0.2824 0.4892 0.9346 0.112 Uiso 1 1 calc R . .
H107B H -0.2321 0.5439 0.9493 0.112 Uiso 1 1 calc R . .
H107C H -0.1963 0.4584 0.9838 0.112 Uiso 1 1 calc R . .
C108 C -0.1612(4) 0.5494(2) 0.84204(19) 0.0698(13) Uani 1 1 d . . .
H108A H -0.1033 0.5471 0.8126 0.105 Uiso 1 1 calc R . .
H108B H -0.1773 0.5970 0.8459 0.105 Uiso 1 1 calc R . .
H108C H -0.2252 0.5419 0.8303 0.105 Uiso 1 1 calc R . .
C109 C -0.0236(5) 0.5009(3) 0.9166(2) 0.0779(15) Uani 1 1 d . . .
H109A H -0.0012 0.4636 0.9542 0.117 Uiso 1 1 calc R . .
H109B H -0.0368 0.5490 0.9192 0.117 Uiso 1 1 calc R . .
H109C H 0.0331 0.4967 0.8869 0.117 Uiso 1 1 calc R . .
N110 N -0.1732(2) 0.19201(13) 0.69324(10) 0.0301(5) Uani 1 1 d . . .
H110 H -0.1049 0.1875 0.6825 0.036 Uiso 1 1 calc R . .
N111 N -0.2127(2) 0.18869(14) 0.74740(11) 0.0318(5) Uani 1 1 d . . .
C112 C -0.3183(2) 0.19921(18) 0.74548(14) 0.0366(7) Uani 1 1 d . . .
H112 H -0.3676 0.1998 0.7774 0.044 Uiso 1 1 calc R . .
C113 C -0.3468(3) 0.20919(18) 0.69061(14) 0.0382(7) Uani 1 1 d . . .
H113 H -0.4170 0.2183 0.6781 0.046 Uiso 1 1 calc R . .
C114 C -0.2515(2) 0.20312(16) 0.65801(13) 0.0330(6) Uani 1 1 d D C .
C115 C -0.2276(3) 0.20662(18) 0.59594(13) 0.0390(7) Uani 1 1 d D . .
C116A C -0.3279(5) 0.2016(5) 0.5735(3) 0.0615(18) Uani 0.70 1 d PD C 1
H116A H -0.3474 0.1557 0.5977 0.092 Uiso 0.70 1 calc PR C 1
H116B H -0.3141 0.2036 0.5333 0.092 Uiso 0.70 1 calc PR C 1
H116C H -0.3869 0.2422 0.5751 0.092 Uiso 0.70 1 calc PR C 1
C117A C -0.1968(8) 0.2780(4) 0.5599(2) 0.0611(19) Uani 0.70 1 d PD C 1
H117A H -0.2524 0.3182 0.5652 0.092 Uiso 0.70 1 calc PR C 1
H117B H -0.1897 0.2836 0.5188 0.092 Uiso 0.70 1 calc PR C 1
H117C H -0.1284 0.2783 0.5725 0.092 Uiso 0.70 1 calc PR C 1
C118A C -0.1365(6) 0.1427(4) 0.5934(2) 0.0566(16) Uani 0.70 1 d PD C 1
H118A H -0.0705 0.1468 0.6056 0.085 Uiso 0.70 1 calc PR C 1
H118B H -0.1259 0.1431 0.5535 0.085 Uiso 0.70 1 calc PR C 1
H118C H -0.1550 0.0971 0.6193 0.085 Uiso 0.70 1 calc PR C 1
C116B C -0.3338(12) 0.2378(10) 0.5646(8) 0.079(7) Uiso 0.30 1 d PD C 2
H116D H -0.3847 0.2075 0.5852 0.119 Uiso 0.30 1 calc PR C 2
H116E H -0.3209 0.2384 0.5247 0.119 Uiso 0.30 1 calc PR C 2
H116F H -0.3634 0.2873 0.5639 0.119 Uiso 0.30 1 calc PR C 2
C117B C -0.1536(16) 0.2570(11) 0.5645(9) 0.103(11) Uiso 0.30 1 d PD C 2
H117D H -0.1719 0.2988 0.5769 0.155 Uiso 0.30 1 calc PR C 2
H117E H -0.1616 0.2737 0.5225 0.155 Uiso 0.30 1 calc PR C 2
H117F H -0.0793 0.2311 0.5736 0.155 Uiso 0.30 1 calc PR C 2
C118B C -0.1794(15) 0.1310(7) 0.5955(8) 0.076(7) Uiso 0.30 1 d PD C 2
H118D H -0.1274 0.1052 0.6260 0.115 Uiso 0.30 1 calc PR C 2
H118E H -0.1433 0.1342 0.5576 0.115 Uiso 0.30 1 calc PR C 2
H118F H -0.2363 0.1047 0.6025 0.115 Uiso 0.30 1 calc PR C 2
F119 F 0.03593(13) 0.16657(9) 0.67504(7) 0.0326(4) Uani 1 1 d . . .
F120 F -0.08281(14) 0.26130(9) 0.77018(7) 0.0330(4) Uani 1 1 d . . .
F121 F 0.00473(14) -0.11416(9) 0.70775(7) 0.0346(4) Uani 1 1 d . . .
F122 F 0.07905(14) 0.48480(9) 0.78179(7) 0.0349(4) Uani 1 1 d . . .
C123 C 0.3589(3) 0.5799(2) 0.59028(18) 0.0541(9) Uani 1 1 d . . .
H123 H 0.2793 0.5936 0.5871 0.065 Uiso 1 1 calc R . .
Cl124 Cl 0.41629(12) 0.55145(7) 0.53289(6) 0.0796(4) Uani 1 1 d . . .
Cl125 Cl 0.40155(14) 0.65708(7) 0.58509(7) 0.0876(4) Uani 1 1 d . . .
Cl126 Cl 0.38899(13) 0.51152(7) 0.65664(5) 0.0825(4) Uani 1 1 d . . .
C127 C 0.2443(4) 0.2152(2) 0.1007(2) 0.0639(11) Uani 1 1 d . . .
H127 H 0.1914 0.1896 0.0966 0.077 Uiso 1 1 calc R . .
Cl128 Cl 0.20034(13) 0.30809(7) 0.06065(7) 0.0887(4) Uani 1 1 d . . .
Cl129 Cl 0.36780(12) 0.18046(9) 0.07263(8) 0.0939(4) Uani 1 1 d . . .
Cl130 Cl 0.24990(17) 0.19893(13) 0.17340(7) 0.1216(7) Uani 1 1 d . . .
C131A C 0.4149(15) 0.3000(9) 0.3214(6) 0.049(4) Uiso 0.25 1 d PD D 1
H131A H 0.3431 0.2943 0.3187 0.073 Uiso 0.25 1 calc PR D 1
H131B H 0.4131 0.3218 0.3505 0.073 Uiso 0.25 1 calc PR D 1
H131C H 0.4648 0.2524 0.3327 0.073 Uiso 0.25 1 calc PR D 1
C132A C 0.4525(16) 0.3500(9) 0.2614(6) 0.067(5) Uiso 0.25 1 d PD D 1
H132A H 0.4026 0.3983 0.2497 0.080 Uiso 0.25 1 calc PR D 1
H132B H 0.5248 0.3563 0.2638 0.080 Uiso 0.25 1 calc PR D 1
C133A C 0.4549(12) 0.3155(7) 0.2170(5) 0.040(3) Uiso 0.25 1 d PD D 1
H133A H 0.5075 0.2682 0.2281 0.048 Uiso 0.25 1 calc PR D 1
H133B H 0.3836 0.3063 0.2168 0.048 Uiso 0.25 1 calc PR D 1
C134A C 0.4847(12) 0.3632(7) 0.1572(5) 0.042(3) Uiso 0.25 1 d PD D 1
H134A H 0.4304 0.4096 0.1458 0.051 Uiso 0.25 1 calc PR D 1
H134B H 0.5544 0.3742 0.1582 0.051 Uiso 0.25 1 calc PR D 1
C135A C 0.4927(11) 0.3307(7) 0.1131(4) 0.038(3) Uiso 0.25 1 d PD D 1
H135A H 0.4216 0.3238 0.1091 0.046 Uiso 0.25 1 calc PR D 1
H135B H 0.5429 0.2825 0.1255 0.046 Uiso 0.25 1 calc PR D 1
C136A C 0.5332(14) 0.3803(8) 0.0536(6) 0.052(4) Uiso 0.25 1 d PD D 1
H136A H 0.4762 0.4243 0.0371 0.062 Uiso 0.25 1 calc PR D 1
H136B H 0.5961 0.3958 0.0592 0.062 Uiso 0.25 1 calc PR D 1
C137A C 0.5628(12) 0.3408(8) 0.0133(6) 0.045(3) Uiso 0.25 1 d PD D 1
H137A H 0.6117 0.2940 0.0320 0.067 Uiso 0.25 1 calc PR D 1
H137B H 0.5982 0.3693 -0.0218 0.067 Uiso 0.25 1 calc PR D 1
H137C H 0.4982 0.3325 0.0029 0.067 Uiso 0.25 1 calc PR D 1
C131B C 0.416(2) 0.3234(14) 0.3043(8) 0.086(7) Uiso 0.25 1 d PD E 2
H131D H 0.4818 0.3371 0.3060 0.129 Uiso 0.25 1 calc PR E 2
H131E H 0.4046 0.2834 0.3402 0.129 Uiso 0.25 1 calc PR E 2
H131F H 0.3549 0.3651 0.2999 0.129 Uiso 0.25 1 calc PR E 2
C132B C 0.4241(18) 0.2986(10) 0.2511(6) 0.074(5) Uiso 0.25 1 d PD E 2
H132C H 0.4714 0.2495 0.2603 0.089 Uiso 0.25 1 calc PR E 2
H132D H 0.3523 0.2958 0.2438 0.089 Uiso 0.25 1 calc PR E 2
C133B C 0.4667(13) 0.3488(9) 0.1985(5) 0.049(3) Uiso 0.25 1 d PD E 2
H133C H 0.5401 0.3484 0.2059 0.059 Uiso 0.25 1 calc PR E 2
H133D H 0.4227 0.3983 0.1925 0.059 Uiso 0.25 1 calc PR E 2
C134B C 0.4717(11) 0.3353(7) 0.1416(5) 0.040(3) Uiso 0.25 1 d PD E 2
H134C H 0.5147 0.2858 0.1470 0.048 Uiso 0.25 1 calc PR E 2
H134D H 0.3984 0.3379 0.1325 0.048 Uiso 0.25 1 calc PR E 2
C135B C 0.5195(14) 0.3886(8) 0.0915(5) 0.058(4) Uiso 0.25 1 d PD E 2
H135C H 0.5944 0.3841 0.0995 0.070 Uiso 0.25 1 calc PR E 2
H135D H 0.4790 0.4384 0.0872 0.070 Uiso 0.25 1 calc PR E 2
C136B C 0.5176(17) 0.3760(10) 0.0357(7) 0.075(6) Uiso 0.25 1 d PD E 2
H136C H 0.4432 0.3766 0.0298 0.090 Uiso 0.25 1 calc PR E 2
H136D H 0.5392 0.4167 0.0030 0.090 Uiso 0.25 1 calc PR E 2
C137B C 0.5891(13) 0.3062(9) 0.0338(7) 0.054(4) Uiso 0.25 1 d PD E 2
H137D H 0.6551 0.3159 0.0111 0.081 Uiso 0.25 1 calc PR E 2
H137E H 0.5522 0.2841 0.0157 0.081 Uiso 0.25 1 calc PR E 2
H137F H 0.6068 0.2730 0.0734 0.081 Uiso 0.25 1 calc PR E 2

loop_
_atom_site_aniso_label
_atom_site_aniso_U_11
_atom_site_aniso_U_22
_atom_site_aniso_U_33
_atom_site_aniso_U_23
_atom_site_aniso_U_13
_atom_site_aniso_U_12
Cu1 0.02392(17) 0.02864(17) 0.03346(18) -0.01233(14) 0.00340(13) -0.00715(13)
Cu2 0.02304(17) 0.02790(17) 0.03399(18) -0.01363(14) 0.00229(13) -0.00632(13)
Cu3 0.02680(17) 0.02784(17) 0.03084(18) -0.01111(14) 0.00252(13) -0.00860(13)
Cu4 0.03243(18) 0.02504(17) 0.02829(17) -0.01026(13) 0.00380(13) -0.00825(14)
Cu5 0.03199(18) 0.02506(17) 0.02554(17) -0.00875(13) 0.00123(13) -0.00712(13)
Cu6 0.02648(17) 0.02885(17) 0.02640(17) -0.00914(13) -0.00032(13) -0.00781(13)
F7 0.0352(10) 0.0430(10) 0.0484(11) -0.0204(9) 0.0020(8) -0.0090(8)
F8 0.0307(9) 0.0456(10) 0.0443(10) -0.0232(8) 0.0067(7) -0.0150(8)
F9 0.0470(11) 0.0389(10) 0.0414(10) -0.0133(8) 0.0009(8) -0.0102(8)
F10 0.0435(10) 0.0307(9) 0.0355(9) -0.0117(7) 0.0070(8) -0.0080(8)
N11 0.0247(11) 0.0281(12) 0.0349(12) -0.0126(10) 0.0012(9) -0.0073(9)
N12 0.0252(12) 0.0287(12) 0.0356(13) -0.0136(10) 0.0026(10) -0.0073(9)
C13 0.0250(14) 0.0339(15) 0.0509(18) -0.0199(14) 0.0029(12) -0.0098(12)
C14 0.0239(14) 0.0408(17) 0.0526(19) -0.0189(15) -0.0023(13) -0.0044(12)
C15 0.0272(14) 0.0335(15) 0.0403(16) -0.0161(13) 0.0009(12) -0.0025(12)
C16 0.0321(16) 0.0354(16) 0.0429(18) -0.0082(13) -0.0013(13) -0.0033(13)
C17 0.040(2) 0.050(2) 0.060(2) 0.0032(18) -0.0014(17) -0.0103(16)
C18 0.079(3) 0.0351(19) 0.072(3) -0.0113(19) 0.018(2) 0.0029(19)
C19 0.069(3) 0.068(3) 0.057(3) 0.006(2) -0.026(2) -0.023(2)
N20 0.0332(13) 0.0298(12) 0.0317(12) -0.0130(10) 0.0053(10) -0.0115(10)
N21 0.0334(13) 0.0276(12) 0.0338(13) -0.0119(10) 0.0037(10) -0.0096(10)
C22 0.0393(17) 0.0344(16) 0.0450(18) -0.0176(14) 0.0113(14) -0.0160(13)
C23 0.0416(18) 0.0425(18) 0.0419(17) -0.0192(14) 0.0149(14) -0.0184(14)
C24 0.0342(15) 0.0352(15) 0.0339(15) -0.0145(12) 0.0059(12) -0.0118(12)
C25 0.050(2) 0.056(2) 0.0401(18) -0.0274(16) 0.0160(15) -0.0251(17)
C26 0.045(2) 0.081(3) 0.108(4) -0.071(3) 0.021(2) -0.019(2)
C27 0.128(5) 0.109(4) 0.040(2) -0.035(2) 0.021(3) -0.076(4)
C28 0.049(2) 0.054(2) 0.0463(19) -0.0276(17) 0.0057(15) -0.0189(17)
N29 0.0291(12) 0.0275(12) 0.0291(12) -0.0094(9) 0.0002(9) -0.0081(9)
N30 0.0301(12) 0.0282(12) 0.0290(12) -0.0101(9) -0.0006(9) -0.0085(10)
C31 0.0364(16) 0.0292(14) 0.0327(15) -0.0055(12) -0.0013(12) -0.0087(12)
C32 0.0386(17) 0.0324(15) 0.0334(15) -0.0046(12) -0.0047(13) -0.0086(13)
C33 0.0303(14) 0.0318(14) 0.0291(14) -0.0099(11) -0.0018(11) -0.0074(12)
C34 0.0379(17) 0.0428(18) 0.0358(16) -0.0069(13) -0.0073(13) -0.0143(14)
C35 0.060(3) 0.066(3) 0.076(3) 0.000(2) -0.031(2) -0.021(2)
C36 0.074(3) 0.186(6) 0.045(2) -0.006(3) -0.005(2) -0.092(4)
C37 0.075(3) 0.083(4) 0.133(5) -0.063(4) -0.032(3) -0.017(3)
N38 0.0260(12) 0.0328(12) 0.0293(12) -0.0098(10) 0.0010(9) -0.0065(10)
N39 0.0293(12) 0.0264(12) 0.0374(13) -0.0112(10) 0.0053(10) -0.0083(10)
C40 0.0388(17) 0.0360(16) 0.0483(19) -0.0153(14) 0.0118(14) -0.0162(14)
C41 0.0385(17) 0.0443(18) 0.0419(18) -0.0134(14) 0.0137(14) -0.0149(14)
C42 0.0292(14) 0.0365(15) 0.0282(14) -0.0091(12) 0.0032(11) -0.0064(12)
C43 0.0290(15) 0.0452(18) 0.0372(16) -0.0186(14) 0.0044(12) -0.0048(13)
C44 0.0353(19) 0.090(3) 0.077(3) -0.056(3) 0.0132(19) -0.012(2)
C45 0.060(2) 0.0400(18) 0.0444(19) -0.0195(15) -0.0075(16) 0.0031(16)
C46 0.0463(19) 0.050(2) 0.0390(18) -0.0169(15) -0.0017(15) -0.0095(16)
N47 0.0297(13) 0.0388(14) 0.0420(14) -0.0176(12) -0.0017(11) -0.0037(11)
N48 0.0267(12) 0.0376(14) 0.0447(15) -0.0179(12) 0.0015(11) -0.0076(10)
C49 0.0271(15) 0.0435(18) 0.058(2) -0.0240(16) 0.0024(14) -0.0070(13)
C50 0.0282(16) 0.0458(19) 0.062(2) -0.0230(17) -0.0055(15) -0.0070(14)
C51 0.0331(16) 0.0380(17) 0.0491(19) -0.0166(14) -0.0037(14) -0.0082(13)
C52 0.044(2) 0.053(2) 0.057(2) -0.0290(18) -0.0106(16) -0.0068(16)
C53 0.122(5) 0.056(3) 0.093(4) -0.043(3) -0.035(3) 0.000(3)
C54 0.058(3) 0.118(5) 0.106(4) -0.074(4) -0.027(3) -0.005(3)
C55 0.086(4) 0.139(5) 0.070(3) -0.065(3) 0.013(3) -0.044(4)
N56 0.0358(14) 0.0302(12) 0.0333(13) -0.0116(10) 0.0009(10) -0.0043(10)
N57 0.0357(14) 0.0289(12) 0.0385(14) -0.0120(11) 0.0014(11) -0.0051(10)
C58 0.0426(18) 0.0370(16) 0.0351(16) -0.0166(13) 0.0037(13) -0.0082(14)
C59 0.050(2) 0.0359(16) 0.0343(16) -0.0090(13) -0.0002(14) -0.0061(14)
C60 0.0373(16) 0.0307(15) 0.0393(16) -0.0121(13) -0.0007(13) -0.0055(13)
C61 0.062(2) 0.0347(17) 0.0410(18) -0.0141(14) -0.0004(16) 0.0018(16)
C62 0.095(4) 0.038(2) 0.050(2) -0.0140(17) -0.006(2) 0.013(2)
C63 0.108(4) 0.042(2) 0.062(3) -0.028(2) -0.018(3) 0.005(2)
C64 0.070(3) 0.055(3) 0.089(3) -0.026(2) 0.023(3) 0.005(2)
N65 0.0407(15) 0.0401(14) 0.0382(14) -0.0207(12) 0.0057(11) -0.0166(12)
N66 0.0315(13) 0.0373(14) 0.0433(14) -0.0214(12) 0.0039(11) -0.0113(11)
C67 0.0351(17) 0.0458(18) 0.0505(19) -0.0251(15) 0.0108(14) -0.0150(14)
C68 0.0408(18) 0.0471(19) 0.0455(18) -0.0227(15) 0.0115(15) -0.0134(15)
C69 0.052(2) 0.0408(17) 0.0392(17) -0.0204(14) 0.0068(15) -0.0157(15)
C70A 0.055(5) 0.040(4) 0.040(4) -0.026(3) 0.002(4) -0.012(4)
C71A 0.079(6) 0.035(3) 0.065(5) -0.031(3) 0.021(5) -0.016(4)
C72A 0.082(6) 0.078(7) 0.053(4) -0.038(5) 0.001(4) -0.030(5)
C73A 0.086(6) 0.072(6) 0.062(5) -0.060(5) 0.043(5) -0.044(5)
N74 0.0327(13) 0.0281(12) 0.0320(12) -0.0084(10) -0.0010(10) -0.0058(10)
N75 0.0333(13) 0.0311(12) 0.0304(12) -0.0101(10) 0.0001(10) -0.0082(10)
C76 0.0432(18) 0.0382(16) 0.0288(15) -0.0067(12) 0.0005(13) -0.0137(14)
C77 0.0452(19) 0.0339(16) 0.0360(16) -0.0016(13) -0.0087(14) -0.0105(14)
C78 0.0375(16) 0.0304(15) 0.0372(16) -0.0068(12) -0.0070(13) -0.0068(12)
C79A 0.033(5) 0.024(4) 0.050(5) -0.006(3) -0.005(3) 0.006(2)
C80A 0.042(4) 0.058(5) 0.125(8) -0.049(5) 0.032(5) -0.013(3)
C81A 0.063(5) 0.042(4) 0.068(5) -0.004(4) -0.004(4) 0.018(4)
C82A 0.067(5) 0.079(5) 0.067(5) -0.048(4) -0.007(4) 0.030(4)
N83 0.0389(14) 0.0271(12) 0.0295(12) -0.0104(10) -0.0003(10) -0.0043(10)
N84 0.0388(14) 0.0266(12) 0.0329(13) -0.0114(10) 0.0008(10) -0.0059(10)
C85 0.0446(18) 0.0323(15) 0.0293(14) -0.0105(12) 0.0005(12) -0.0114(13)
C86 0.0481(19) 0.0307(15) 0.0300(15) -0.0068(12) -0.0041(13) -0.0099(13)
C87 0.0393(16) 0.0284(14) 0.0336(15) -0.0092(12) -0.0014(12) -0.0084(12)
C88 0.056(2) 0.0271(15) 0.0390(17) -0.0113(13) 0.0005(15) -0.0047(14)
C89 0.105(4) 0.042(2) 0.075(3) -0.033(2) -0.024(3) -0.007(2)
C90 0.104(4) 0.0292(18) 0.048(2) -0.0070(16) 0.000(2) 0.000(2)
C91 0.076(3) 0.043(2) 0.088(3) -0.024(2) 0.031(3) -0.004(2)
N92 0.0352(14) 0.0317(13) 0.0380(13) -0.0142(11) -0.0035(11) -0.0069(11)
N93 0.0366(14) 0.0302(13) 0.0400(14) -0.0136(11) -0.0025(11) -0.0070(11)
C94 0.0430(18) 0.0323(16) 0.0426(17) -0.0108(13) -0.0092(14) -0.0071(13)
C95 0.0350(17) 0.0387(17) 0.054(2) -0.0114(15) -0.0102(15) -0.0035(14)
C96 0.0373(17) 0.0337(16) 0.0459(18) -0.0143(14) -0.0035(14) -0.0026(13)
N101 0.0402(14) 0.0284(12) 0.0355(13) -0.0117(10) 0.0037(11) -0.0073(11)
N102 0.0428(15) 0.0280(12) 0.0321(13) -0.0117(10) 0.0050(11) -0.0095(11)
C103 0.055(2) 0.0386(17) 0.0381(17) -0.0156(14) 0.0107(15) -0.0175(15)
C104 0.059(2) 0.0415(18) 0.0387(18) -0.0176(14) 0.0138(16) -0.0135(16)
C105 0.0466(19) 0.0354(16) 0.0383(17) -0.0153(13) 0.0035(14) -0.0049(14)
C106 0.066(2) 0.0348(17) 0.0450(19) -0.0170(15) 0.0103(17) -0.0024(16)
C107 0.105(4) 0.042(2) 0.065(3) -0.026(2) 0.034(3) -0.005(2)
C108 0.092(3) 0.040(2) 0.057(2) -0.0126(18) 0.005(2) 0.008(2)
C109 0.105(4) 0.059(3) 0.091(4) -0.049(3) -0.002(3) -0.022(3)
N110 0.0261(12) 0.0349(13) 0.0285(12) -0.0108(10) -0.0015(9) -0.0064(10)
N111 0.0303(13) 0.0330(13) 0.0312(12) -0.0116(10) -0.0005(10) -0.0058(10)
C112 0.0272(15) 0.0419(17) 0.0399(16) -0.0154(13) -0.0003(12) -0.0058(13)
C113 0.0289(15) 0.0430(17) 0.0437(17) -0.0167(14) -0.0064(13) -0.0058(13)
C114 0.0325(15) 0.0345(15) 0.0324(15) -0.0109(12) -0.0037(12) -0.0086(12)
C115 0.0446(18) 0.0439(18) 0.0311(15) -0.0136(13) -0.0049(13) -0.0123(14)
C116A 0.058(4) 0.103(6) 0.039(3) -0.032(3) -0.009(3) -0.033(4)
C116B 0.102(6) 0.061(4) 0.029(3) -0.015(2) 0.013(3) -0.043(5)
C116C 0.063(4) 0.067(4) 0.040(3) -0.030(3) -0.009(3) 0.005(3)
F119 0.0270(8) 0.0308(8) 0.0396(9) -0.0114(7) -0.0011(7) -0.0081(7)
F120 0.0360(9) 0.0301(8) 0.0309(8) -0.0069(7) -0.0037(7) -0.0092(7)
F121 0.0328(9) 0.0367(9) 0.0372(9) -0.0171(7) 0.0017(7) -0.0081(7)
F122 0.0382(9) 0.0317(9) 0.0334(9) -0.0122(7) 0.0017(7) -0.0064(7)
C123 0.044(2) 0.057(2) 0.061(2) -0.0222(19) 0.0032(17) -0.0118(17)
Cl124 0.1011(10) 0.0743(8) 0.0694(7) -0.0352(6) 0.0185(7) -0.0270(7)
Cl125 0.1229(12) 0.0549(7) 0.0930(9) -0.0296(6) 0.0068(8) -0.0346(7)
Cl126 0.1067(10) 0.0686(7) 0.0613(7) -0.0043(5) 0.0051(6) -0.0350(7)
C127 0.059(3) 0.055(2) 0.084(3) -0.027(2) -0.010(2) -0.016(2)
Cl128 0.1069(11) 0.0542(7) 0.0922(9) -0.0214(6) 0.0013(8) -0.0072(7)
Cl129 0.0676(8) 0.0998(10) 0.1238(12) -0.0625(10) -0.0074(8) 0.0007(7)
Cl130 0.1192(14) 0.1626(18) 0.0658(9) -0.0124(10) -0.0003(9) -0.0482(13)

loop_
_atom_type_symbol
_atom_type_description
_atom_type_scat_dispersion_real
_atom_type_scat_dispersion_imag
_atom_type_scat_source
C C 0.0033 0.0016 'International Tables Vol C Tables 4.2.6.8 and 6.1.1.4'
H H 0.0000 0.0000 'International Tables Vol C Tables 4.2.6.8 and 6.1.1.4'
Cu Cu 0.3201 1.2651 'International Tables Vol C Tables 4.2.6.8 and 6.1.1.4'
N N 0.0061 0.0033 'International Tables Vol C Tables 4.2.6.8 and 6.1.1.4'
F F 0.0171 0.0103 'International Tables Vol C Tables 4.2.6.8 and 6.1.1.4'
Cl Cl 0.1484 0.1585 'International Tables Vol C Tables 4.2.6.8 and 6.1.1.4'

loop_
_geom_angle_atom_site_label_1
_geom_angle_atom_site_label_2
_geom_angle_atom_site_label_3
_geom_angle
F8 Cu1 N39 166.97(9)
F8 Cu1 F7 78.51(8)
N39 Cu1 F7 93.67(9)
F8 Cu1 N48 86.81(9)
N39 Cu1 N48 97.31(11)
F7 Cu1 N48 157.50(10)
F8 Cu1 N57 96.59(9)
N39 Cu1 N57 95.09(10)
F7 Cu1 N57 100.59(9)
N48 Cu1 N57 97.94(11)
F8 Cu2 N11 175.19(9)
F8 Cu2 F7 79.00(8)
N11 Cu2 F7 99.97(9)
F8 Cu2 N66 89.85(9)
N11 Cu2 N66 90.10(10)
F7 Cu2 N66 163.23(9)
F8 Cu2 F119 95.57(7)
N11 Cu2 F119 89.03(8)
F7 Cu2 F119 86.02(7)
N66 Cu2 F119 107.68(9)
F119 Cu3 N12 90.47(9)
F119 Cu3 N20 152.70(9)
N12 Cu3 N20 93.35(10)
F119 Cu3 N75 91.26(9)
N12 Cu3 N75 172.55(10)
N20 Cu3 N75 88.43(10)
F119 Cu3 F9 114.93(7)
N12 Cu3 F9 82.45(9)
N20 Cu3 F9 92.37(9)
N75 Cu3 F9 90.26(9)
F10 Cu4 N21 165.55(10)
F10 Cu4 F9 77.81(8)
N21 Cu4 F9 94.67(9)
F10 Cu4 N84 88.10(9)
N21 Cu4 N84 95.23(10)
F9 Cu4 N84 158.31(10)
F10 Cu4 N93 96.40(9)
N21 Cu4 N93 97.17(10)
F9 Cu4 N93 101.25(9)
N84 Cu4 N93 96.60(10)
F10 Cu5 F9 78.25(8)
F10 Cu5 N29 172.67(9)
F9 Cu5 N29 99.13(9)
F10 Cu5 N102 88.68(9)
F9 Cu5 N102 164.09(10)
N29 Cu5 N102 92.72(10)
F10 Cu5 F120 98.44(7)
F9 Cu5 F120 89.15(8)
N29 Cu5 F120 88.31(8)
N102 Cu5 F120 101.84(9)
F120 Cu6 N30 89.76(9)
F120 Cu6 N111 88.60(9)
N30 Cu6 N111 174.73(10)
F120 Cu6 N38 154.41(9)
N30 Cu6 N38 96.52(10)
N111 Cu6 N38 87.09(10)
F120 Cu6 F7 116.48(7)
N30 Cu6 F7 85.18(8)
N111 Cu6 F7 91.07(9)
N38 Cu6 F7 88.82(8)
Cu1 F7 Cu2 97.76(8)
Cu1 F7 Cu6 101.15(8)
Cu2 F7 Cu6 139.79(10)
Cu2 F8 Cu1 102.70(8)
Cu5 F9 Cu4 98.83(8)
Cu5 F9 Cu3 137.77(10)
Cu4 F9 Cu3 97.24(8)
Cu5 F10 Cu4 102.06(8)
C15 N11 N12 108.3(2)
C15 N11 Cu2 133.8(2)
N12 N11 Cu2 115.68(18)
C13 N12 N11 107.3(2)
C13 N12 Cu3 125.7(2)
N11 N12 Cu3 124.66(18)
N12 C13 C14 110.2(3)
C13 C14 C15 105.8(3)
N11 C15 C14 108.5(3)
N11 C15 C16 125.1(3)
C14 C15 C16 126.4(3)
C15 C16 C18 108.9(3)
C15 C16 C17 112.6(3)
C18 C16 C17 109.6(3)
C15 C16 C19 108.9(3)
C18 C16 C19 109.2(4)
C17 C16 C19 107.5(3)
C24 N20 N21 108.4(2)
C24 N20 Cu3 136.7(2)
N21 N20 Cu3 114.73(17)
C22 N21 N20 107.5(2)
C22 N21 Cu4 130.7(2)
N20 N21 Cu4 120.54(18)
N21 C22 C23 110.1(3)
C22 C23 C24 105.0(3)
N20 C24 C23 108.9(3)
N20 C24 C25 123.4(3)
C23 C24 C25 127.7(3)
C24 C25 C28 113.0(3)
C24 C25 C26 108.7(3)
C28 C25 C26 109.1(3)
C24 C25 C27 108.1(3)
C28 C25 C27 107.6(3)
C26 C25 C27 110.4(4)
C33 N29 N30 108.1(2)
C33 N29 Cu5 133.5(2)
N30 N29 Cu5 117.99(18)
C31 N30 N29 107.6(2)
C31 N30 Cu6 125.6(2)
N29 N30 Cu6 125.68(18)
N30 C31 C32 110.2(3)
C31 C32 C33 105.1(3)
N29 C33 C32 108.9(3)
N29 C33 C34 123.8(3)
C32 C33 C34 127.3(3)
C36 C34 C33 111.8(3)
C36 C34 C35 108.8(4)
C33 C34 C35 109.0(3)
C36 C34 C37 110.8(5)
C33 C34 C37 110.0(3)
C35 C34 C37 106.3(4)
C42 N38 N39 108.3(2)
C42 N38 Cu6 134.4(2)
N39 N38 Cu6 115.19(17)
C40 N39 N38 107.8(2)
C40 N39 Cu1 128.6(2)
N38 N39 Cu1 123.25(18)
N39 C40 C41 110.0(3)
C40 C41 C42 105.5(3)
N38 C42 C41 108.3(3)
N38 C42 C43 123.3(3)
C41 C42 C43 128.4(3)
C42 C43 C45 111.6(3)
C42 C43 C46 110.2(3)
C45 C43 C46 109.5(3)
C42 C43 C44 108.7(3)
C45 C43 C44 108.5(3)
C46 C43 C44 108.1(3)
C51 N47 N48 111.9(3)
C49 N48 N47 105.3(3)
C49 N48 Cu1 131.3(2)
N47 N48 Cu1 122.25(19)
N48 C49 C50 110.8(3)
C51 C50 C49 105.8(3)
N47 C51 C50 106.2(3)
N47 C51 C52 122.3(3)
C50 C51 C52 131.4(3)
C51 C52 C54 109.3(3)
C51 C52 C53 109.7(3)
C54 C52 C53 110.6(4)
C51 C52 C55 109.1(3)
C54 C52 C55 109.0(4)
C53 C52 C55 109.1(4)
C60 N56 N57 111.9(3)
C58 N57 N56 105.4(2)
C58 N57 Cu1 131.0(2)
N56 N57 Cu1 123.5(2)
N57 C58 C59 111.0(3)
C60 C59 C58 105.2(3)
N56 C60 C59 106.4(3)
N56 C60 C61 121.3(3)
C59 C60 C61 132.3(3)
C60 C61 C62 109.3(3)
C60 C61 C63 110.4(3)
C62 C61 C63 108.4(4)
C60 C61 C64 108.3(3)
C62 C61 C64 110.1(4)
C63 C61 C64 110.3(4)
C69 N65 N66 111.0(3)
C67 N66 N65 105.5(3)
C67 N66 Cu2 128.6(2)
N65 N66 Cu2 125.9(2)
N66 C67 C68 111.1(3)
C69 C68 C67 105.6(3)
N65 C69 C68 106.9(3)
N65 C69 C70A 124.1(4)
C68 C69 C70A 128.2(4)
N65 C69 C70B 119.0(6)
C68 C69 C70B 133.0(6)
C69 C70A C71A 110.9(5)
C69 C70A C73A 109.9(5)
C71A C70A C73A 111.1(7)
C69 C70A C72A 106.7(6)
C71A C70A C72A 109.3(6)
C73A C70A C72A 108.8(7)
C72B C70B C69 114.0(9)
C72B C70B C73B 110.8(11)
C69 C70B C73B 108.2(11)
C72B C70B C71B 108.6(10)
C69 C70B C71B 107.1(9)
C73B C70B C71B 107.8(11)
C78 N74 N75 112.0(2)
C76 N75 N74 105.3(2)
C76 N75 Cu3 130.4(2)
N74 N75 Cu3 124.20(18)
N75 C76 C77 110.7(3)
C78 C77 C76 105.7(3)
N74 C78 C77 106.3(3)
N74 C78 C79B 126.4(7)
C77 C78 C79B 127.3(7)
N74 C78 C79A 120.5(5)
C77 C78 C79A 133.2(5)
C80A C79A C78 108.9(7)
C80A C79A C82A 110.8(9)
C78 C79A C82A 110.9(6)
C80A C79A C81A 109.7(8)
C78 C79A C81A 108.5(8)
C82A C79A C81A 108.1(8)
C78 C79B C80B 109.4(12)
C78 C79B C81B 110.6(11)
C80B C79B C81B 110.6(12)
C78 C79B C82B 105.5(11)
C80B C79B C82B 109.8(12)
C81B C79B C82B 110.9(12)
C87 N83 N84 111.6(2)
C85 N84 N83 105.8(2)
C85 N84 Cu4 132.2(2)
N83 N84 Cu4 121.65(19)
N84 C85 C86 110.6(3)
C87 C86 C85 105.5(3)
N83 C87 C86 106.5(3)
N83 C87 C88 121.7(3)
C86 C87 C88 131.8(3)
C87 C88 C90 110.0(3)
C87 C88 C89 109.2(3)
C90 C88 C89 109.6(4)
C87 C88 C91 108.8(3)
C90 C88 C91 109.8(4)
C89 C88 C91 109.4(4)
C94 N92 N93 112.0(3)
C96 N93 N92 104.6(3)
C96 N93 Cu4 130.8(2)
N92 N93 Cu4 124.29(19)
N92 C94 C95 106.5(3)
N92 C94 C97 121.7(3)
C95 C94 C97 131.8(3)
C94 C95 C96 105.5(3)
N93 C96 C95 111.4(3)
C94 C97 C99 110.2(3)
C94 C97 C100 109.2(3)
C99 C97 C100 108.7(4)
C94 C97 C98 109.7(4)
C99 C97 C98 109.3(4)
C100 C97 C98 109.8(4)
C105 N101 N102 111.4(3)
C103 N102 N101 105.6(2)
C103 N102 Cu5 129.1(2)
N101 N102 Cu5 125.16(19)
N102 C103 C104 110.6(3)
C105 C104 C103 105.5(3)
N101 C105 C104 106.8(3)
N101 C105 C106 122.0(3)
C104 C105 C106 131.2(3)
C105 C106 C108 110.4(3)
C105 C106 C109 109.1(3)
C108 C106 C109 108.8(4)
C105 C106 C107 108.8(3)
C108 C106 C107 108.6(4)
C109 C106 C107 111.0(4)
C114 N110 N111 111.8(2)
C112 N111 N110 105.3(2)
C112 N111 Cu6 132.7(2)
N110 N111 Cu6 121.91(19)
N111 C112 C113 111.0(3)
C114 C113 C112 105.6(3)
N110 C114 C113 106.3(3)
N110 C114 C115 122.0(3)
C113 C114 C115 131.8(3)
C117B C115 C118B 110.9(10)
C117B C115 C114 111.0(9)
C118B C115 C114 109.4(8)
C117A C115 C114 108.8(3)
C117A C115 C118A 110.3(5)
C114 C115 C118A 110.2(3)
C117A C115 C116A 110.6(5)
C114 C115 C116A 108.2(3)
C118A C115 C116A 108.7(5)
C117B C115 C116B 107.6(10)
C118B C115 C116B 109.8(9)
C114 C115 C116B 108.0(8)
Cu3 F119 Cu2 114.42(8)
Cu6 F120 Cu5 116.32(8)
Cl126 C123 Cl124 111.4(2)
Cl126 C123 Cl125 110.7(2)
Cl124 C123 Cl125 110.0(2)
Cl130 C127 Cl129 111.1(3)
Cl130 C127 Cl128 111.7(3)
Cl129 C127 Cl128 110.4(3)
C133A C132A C131A 108.7(12)
C134A C133A C132A 111.5(11)
C135A C134A C133A 113.5(10)
C136A C135A C134A 110.4(10)
C137A C136A C135A 109.8(11)
C133B C132B C131B 111.6(14)
C132B C133B C134B 117.9(12)
C135B C134B C133B 113.0(11)
C134B C135B C136B 111.5(12)
C137B C136B C135B 114.4(13)

loop_
_geom_bond_atom_site_label_1
_geom_bond_atom_site_label_2
_geom_bond_distance
Cu1 F8 1.9396(17)
Cu1 N39 1.974(2)
Cu1 F7 1.9806(19)
Cu1 N48 2.014(3)
Cu1 N57 2.239(3)
Cu1 Cu2 2.9981(5)
Cu1 Cu6 3.3209(5)
Cu2 F8 1.8990(18)
Cu2 N11 1.966(2)
Cu2 F7 1.9993(19)
Cu2 N66 2.005(3)
Cu2 F119 2.2125(17)
Cu2 Cu3 3.4741(5)
Cu3 F119 1.9156(17)
Cu3 N12 1.982(2)
Cu3 N20 1.993(2)
Cu3 N75 2.015(3)
Cu3 F9 2.333(2)
Cu3 Cu4 3.2443(5)
Cu4 F10 1.9427(18)
Cu4 N21 1.976(2)
Cu4 F9 1.9798(19)
Cu4 N84 2.012(2)
Cu4 N93 2.232(3)
Cu4 Cu5 3.0066(5)
Cu5 F10 1.9245(17)
Cu5 F9 1.9791(19)
Cu5 N29 1.982(2)
Cu5 N102 1.991(2)
Cu5 F120 2.1891(18)
Cu5 Cu6 3.5020(5)
Cu6 F120 1.9302(17)
Cu6 N30 1.978(2)
Cu6 N111 2.003(3)
Cu6 N38 2.012(2)
Cu6 F7 2.3100(19)
N11 C15 1.352(4)
N11 N12 1.379(3)
N12 C13 1.344(4)
C13 C14 1.370(5)
C14 C15 1.392(5)
C15 C16 1.521(4)
C16 C18 1.530(5)
C16 C17 1.531(5)
C16 C19 1.534(5)
N20 C24 1.347(4)
N20 N21 1.374(3)
N21 C22 1.337(4)
C22 C23 1.385(4)
C23 C24 1.391(4)
C24 C25 1.525(4)
C25 C28 1.526(5)
C25 C26 1.541(6)
C25 C27 1.546(6)
N29 C33 1.357(4)
N29 N30 1.377(3)
N30 C31 1.342(4)
C31 C32 1.384(5)
C32 C33 1.392(4)
C33 C34 1.517(4)
C34 C36 1.501(5)
C34 C35 1.526(5)
C34 C37 1.535(6)
N38 C42 1.355(4)
N38 N39 1.372(3)
N39 C40 1.337(4)
C40 C41 1.378(5)
C41 C42 1.393(5)
C42 C43 1.518(4)
C43 C45 1.527(5)
C43 C46 1.534(5)
C43 C44 1.539(5)
N47 C51 1.343(4)
N47 N48 1.361(4)
N48 C49 1.329(4)
C49 C50 1.389(5)
C50 C51 1.385(5)
C51 C52 1.515(5)
C52 C54 1.522(6)
C52 C53 1.522(6)
C52 C55 1.547(7)
N56 C60 1.349(4)
N56 N57 1.353(4)
N57 C58 1.328(4)
C58 C59 1.397(5)
C59 C60 1.386(5)
C60 C61 1.513(4)
C61 C62 1.528(5)
C61 C63 1.528(6)
C61 C64 1.533(6)
N65 C69 1.349(4)
N65 N66 1.358(4)
N66 C67 1.331(4)
C67 C68 1.382(5)
C68 C69 1.377(5)
C69 C70A 1.520(7)
C69 C70B 1.522(12)
C70A C71A 1.521(10)
C70A C73A 1.522(8)
C70A C72A 1.548(10)
C70B C72B 1.508(13)
C70B C73B 1.530(14)
C70B C71B 1.545(13)
N74 C78 1.339(4)
N74 N75 1.355(3)
N75 C76 1.334(4)
C76 C77 1.387(5)
C77 C78 1.386(5)
C78 C79B 1.507(16)
C78 C79A 1.527(9)
C79A C80A 1.519(11)
C79A C82A 1.529(12)
C79A C81A 1.537(11)
C79B C80B 1.515(16)
C79B C81B 1.517(15)
C79B C82B 1.529(16)
N83 C87 1.349(4)
N83 N84 1.355(3)
N84 C85 1.336(4)
C85 C86 1.395(4)
C86 C87 1.390(4)
C87 C88 1.508(4)
C88 C90 1.521(5)
C88 C89 1.525(6)
C88 C91 1.531(6)
N92 C94 1.347(4)
N92 N93 1.364(4)
N93 C96 1.332(4)
C94 C95 1.379(5)
C94 C97 1.517(5)
C95 C96 1.391(5)
C97 C99 1.521(6)
C97 C100 1.531(6)
C97 C98 1.532(7)
N101 C105 1.342(4)
N101 N102 1.358(3)
N102 C103 1.329(4)
C103 C104 1.390(5)
C104 C105 1.379(5)
C105 C106 1.510(5)
C106 C108 1.525(6)
C106 C109 1.535(7)
C106 C107 1.542(5)
N110 C114 1.348(4)
N110 N111 1.358(3)
N111 C112 1.332(4)
C112 C113 1.390(5)
C113 C114 1.386(4)
C114 C115 1.512(4)
C115 C117B 1.514(13)
C115 C118B 1.514(12)
C115 C117A 1.520(6)
C115 C118A 1.532(6)
C115 C116A 1.523(6)
C115 C116B 1.537(12)
C123 Cl126 1.727(4)
C123 Cl124 1.746(4)
C123 Cl125 1.758(4)
C127 Cl130 1.721(5)
C127 Cl129 1.740(5)
C127 Cl128 1.758(5)
C131A C132A 1.556(15)
C132A C133A 1.512(14)
C133A C134A 1.504(13)
C134A C135A 1.463(13)
C135A C136A 1.560(14)
C136A C137A 1.467(14)
C131B C132B 1.570(16)
C132B C133B 1.468(15)
C133B C134B 1.531(13)
C134B C135B 1.496(14)
C135B C136B 1.511(15)
C136B C137B 1.500(16)

loop_
_geom_hbond_atom_site_label_D
_geom_hbond_atom_site_label_H
_geom_hbond_atom_site_label_A
_geom_hbond_distance_DH
_geom_hbond_distance_HA
_geom_hbond_distance_DA
_geom_hbond_angle_DHA
N47 H47 F121 0.88 1.77 2.645(3) 172.4
N56 H56 F121 0.88 1.78 2.653(3) 168.7
N65 H65 F121 0.88 1.78 2.651(3) 168.6
N74 H74 F120 0.88 1.78 2.636(3) 163.9
N83 H83 F122 0.88 1.75 2.620(3) 169.2
N92 H92 F122 0.88 1.78 2.637(3) 164.4
N101 H101 F122 0.88 1.77 2.637(3) 166.1
N110 H110 F119 0.88 1.76 2.630(3) 168.7
